data_4027411
loop_
_publ_author_name
'Andrew J. Clark'
'Alana E. C. Collis'
'David J. Fox'
'Lauren L. Halliwell'
'Natalie James'
'Rachel K. O'Reilly'
'Hemal Parekh'
'Andrew Ross'
'Andrew B. Sellars'
'Helen Willcock'
'Paul Wilson'

_publ_section_title
;
 Atom-Transfer Cyclization with CuSO4/KBH4: A Formal "Activators Generated
 by Electron Transfer" Process Also Applicable to Atom-Transfer
 Polymerization
;
_journal_name_full 'Journal of Organic Chemistry'
_journal_page_first 6778
_journal_page_last 6788
_journal_paper_doi 10.1021/jo301429a
_journal_volume 77
_journal_year 2012
_chemical_formula_sum 'C20 H22 Br N O3 S'
_chemical_formula_weight 436.36
_chemical_name_systematic
; 
 ? 
;
_space_group_IT_number 14
_symmetry_cell_setting monoclinic
_symmetry_space_group_name_Hall '-P 2ybc'
_symmetry_space_group_name_H-M 'P 1 21/c 1'
_atom_sites_solution_hydrogens geom
_atom_sites_solution_primary direct
_atom_sites_solution_secondary difmap
_audit_creation_method SHELXL-97
_cell_angle_alpha 90.00
_cell_angle_beta 91.72
_cell_angle_gamma 90.00
_cell_formula_units_Z 4
_cell_length_a 20.9783(10)
_cell_length_b 7.8705(4)
_cell_length_c 11.6620(5)
_cell_measurement_reflns_used 43292
_cell_measurement_temperature 120(2)
_cell_measurement_theta_max 27.48
_cell_measurement_theta_min 2.91
_cell_volume 1924.64(16)
_computing_cell_refinement 'DENZO (Otwinowski & Minor, 1997) & COLLECT (Hooft, R.W.W., 1998)'
_computing_data_collection 'COLLECT (Hooft, R.W.W., 1998)'
_computing_data_reduction 'DENZO (Otwinowski & Minor, 1997) & COLLECT (Hooft, R.W.W., 1998)'
_computing_molecular_graphics 'SHELXTL (Sheldrick, 1997)'
_computing_publication_material 'SHELXTL (Sheldrick, 1997)'
_computing_structure_refinement 'SHELXL-97 (Sheldrick, 1997)'
_computing_structure_solution 'SHELXS-97 (Sheldrick, 1990)'
_diffrn_ambient_temperature 120(2)
_diffrn_detector_area_resol_mean 9.091
_diffrn_measured_fraction_theta_full 0.996
_diffrn_measured_fraction_theta_max 0.996
_diffrn_measurement_device_type 'Bruker-Nonius Roper CCD camera on \k-goniostat'
_diffrn_measurement_method '\f & \w scans'
_diffrn_radiation_monochromator graphite
_diffrn_radiation_source 'Bruker-Nonius FR591 rotating anode'
_diffrn_radiation_type MoK\a
_diffrn_radiation_wavelength 0.71073
_diffrn_reflns_av_R_equivalents 0.0718
_diffrn_reflns_av_sigmaI/netI 0.0644
_diffrn_reflns_limit_h_max 27
_diffrn_reflns_limit_h_min -27
_diffrn_reflns_limit_k_max 10
_diffrn_reflns_limit_k_min -10
_diffrn_reflns_limit_l_max 14
_diffrn_reflns_limit_l_min -15
_diffrn_reflns_number 24210
_diffrn_reflns_theta_full 27.48
_diffrn_reflns_theta_max 27.48
_diffrn_reflns_theta_min 3.12
_diffrn_standards_decay_% nil
_exptl_absorpt_coefficient_mu 2.264
_exptl_absorpt_correction_T_max 0.7456
_exptl_absorpt_correction_T_min 0.5901
_exptl_absorpt_correction_type multi-scan
_exptl_absorpt_process_details 'SADABS 2007/2 (Sheldrick, G.M., 2007)'
_exptl_crystal_colour colourless
_exptl_crystal_density_diffrn 1.506
_exptl_crystal_description block
_exptl_crystal_F_000 896
_exptl_crystal_size_max 0.26
_exptl_crystal_size_mid 0.14
_exptl_crystal_size_min 0.12
_refine_diff_density_max 1.935
_refine_diff_density_min -0.724
_refine_diff_density_rms 0.114
_refine_ls_extinction_method none
_refine_ls_goodness_of_fit_ref 1.023
_refine_ls_hydrogen_treatment constr
_refine_ls_matrix_type full
_refine_ls_number_parameters 238
_refine_ls_number_reflns 4389
_refine_ls_number_restraints 0
_refine_ls_restrained_S_all 1.023
_refine_ls_R_factor_all 0.0933
_refine_ls_R_factor_gt 0.0606
_refine_ls_shift/su_max 0.001
_refine_ls_shift/su_mean 0.000
_refine_ls_structure_factor_coef Fsqd
_refine_ls_weighting_details 'calc w=1/[\s^2^(Fo^2^)+(0.0611P)^2^+6.8990P] where P=(Fo^2^+2Fc^2^)/3'
_refine_ls_weighting_scheme calc
_refine_ls_wR_factor_gt 0.1395
_refine_ls_wR_factor_ref 0.1547
_reflns_number_gt 3169
_reflns_number_total 4389
_reflns_threshold_expression >2sigma(I)
_cod_data_source_file jo301429a_si_003.cif
_cod_data_source_block pw1
_cod_database_code 4027411

loop_
_symmetry_equiv_pos_as_xyz
'x, y, z'
'-x, y+1/2, -z+1/2'
'-x, -y, -z'
'x, -y-1/2, z-1/2'

loop_
_atom_site_label
_atom_site_type_symbol
_atom_site_fract_x
_atom_site_fract_y
_atom_site_fract_z
_atom_site_U_iso_or_equiv
_atom_site_adp_type
_atom_site_occupancy
_atom_site_symmetry_multiplicity
_atom_site_calc_flag
_atom_site_refinement_flags
C1 C 0.4653(3) 1.3413(7) 0.8918(5) 0.0440(13) Uani 1 1 d .
H1A H 0.4996 1.3021 0.9444 0.066 Uiso 1 1 calc R
H1B H 0.4334 1.4032 0.9351 0.066 Uiso 1 1 calc R
H1C H 0.4831 1.4167 0.8341 0.066 Uiso 1 1 calc R
C2 C 0.4345(2) 1.1912(6) 0.8335(4) 0.0322(11) Uani 1 1 d .
C3 C 0.4291(2) 1.0374(6) 0.8900(4) 0.0340(11) Uani 1 1 d .
H3A H 0.4449 1.0272 0.9669 0.041 Uiso 1 1 calc R
C4 C 0.4010(2) 0.8983(6) 0.8364(4) 0.0325(11) Uani 1 1 d .
H4A H 0.3990 0.7920 0.8747 0.039 Uiso 1 1 calc R
C5 C 0.3759(2) 0.9167(6) 0.7259(4) 0.0271(10) Uani 1 1 d .
C6 C 0.3790(2) 1.0698(6) 0.6692(4) 0.0294(10) Uani 1 1 d .
H6A H 0.3607 1.0823 0.5942 0.035 Uiso 1 1 calc R
C7 C 0.4094(2) 1.2051(6) 0.7234(5) 0.0338(11) Uani 1 1 d .
H7A H 0.4130 1.3099 0.6837 0.041 Uiso 1 1 calc R
S8 S 0.34705(6) 0.73764(15) 0.65247(10) 0.0304(3) Uani 1 1 d .
O8B O 0.32400(17) 0.7884(5) 0.5408(3) 0.0382(8) Uani 1 1 d .
O8A O 0.39362(16) 0.6049(4) 0.6630(3) 0.0363(8) Uani 1 1 d .
N9 N 0.28546(18) 0.6659(5) 0.7247(3) 0.0307(9) Uani 1 1 d .
O10 O 0.21423(16) 0.8805(5) 0.6820(3) 0.0410(9) Uani 1 1 d .
C10 C 0.2268(2) 0.7464(6) 0.7266(4) 0.0289(10) Uani 1 1 d .
C11 C 0.1819(2) 0.6354(6) 0.7953(4) 0.0325(11) Uani 1 1 d .
C12 C 0.1746(3) 0.7459(8) 0.9107(6) 0.0603(18) Uani 1 1 d .
H12A H 0.1452 0.6884 0.9616 0.090 Uiso 1 1 calc R
H12B H 0.1578 0.8587 0.8909 0.090 Uiso 1 1 calc R
H12C H 0.2163 0.7579 0.9498 0.090 Uiso 1 1 calc R
C13 C 0.1185(3) 0.6203(10) 0.7369(7) 0.069(2) Uani 1 1 d .
H13A H 0.1226 0.5566 0.6653 0.104 Uiso 1 1 calc R
H13B H 0.1017 0.7340 0.7198 0.104 Uiso 1 1 calc R
H13C H 0.0894 0.5603 0.7870 0.104 Uiso 1 1 calc R
C14 C 0.2199(2) 0.4759(6) 0.8230(5) 0.0351(11) Uani 1 1 d .
H14A H 0.2062 0.3947 0.7611 0.042 Uiso 1 1 calc R
C15 C 0.2893(2) 0.5130(6) 0.7971(4) 0.0295(10) Uani 1 1 d .
H15A H 0.3147 0.5350 0.8685 0.035 Uiso 1 1 calc R
H15B H 0.3087 0.4172 0.7557 0.035 Uiso 1 1 calc R
Br16 Br 0.26791(2) 0.18559(6) 0.94690(4) 0.03280(17) Uani 1 1 d .
C16 C 0.2087(3) 0.3816(8) 0.9296(5) 0.0470(14) Uani 1 1 d .
H16A H 0.2176 0.4605 0.9954 0.056 Uiso 1 1 calc R
C17 C 0.1408(2) 0.3142(7) 0.9407(5) 0.0408(13) Uani 1 1 d .
C18 C 0.1098(3) 0.2028(7) 0.8670(5) 0.0456(14) Uani 1 1 d .
H18A H 0.1313 0.1583 0.8030 0.055 Uiso 1 1 calc R
C19 C 0.0477(3) 0.1556(7) 0.8856(5) 0.0481(15) Uani 1 1 d .
H19A H 0.0263 0.0792 0.8345 0.058 Uiso 1 1 calc R
C20 C 0.0167(3) 0.2200(8) 0.9790(5) 0.0458(14) Uani 1 1 d .
H20A H -0.0264 0.1898 0.9914 0.055 Uiso 1 1 calc R
C21 C 0.0473(3) 0.3242(8) 1.0516(5) 0.0469(14) Uani 1 1 d .
H21A H 0.0259 0.3664 1.1163 0.056 Uiso 1 1 calc R
C22 C 0.1101(3) 0.3725(7) 1.0347(5) 0.0455(14) Uani 1 1 d .
H22A H 0.1315 0.4457 1.0880 0.055 Uiso 1 1 calc R

loop_
_atom_site_aniso_label
_atom_site_aniso_U_11
_atom_site_aniso_U_22
_atom_site_aniso_U_33
_atom_site_aniso_U_23
_atom_site_aniso_U_13
_atom_site_aniso_U_12
C1 0.041(3) 0.034(3) 0.058(4) -0.011(2) 0.011(3) -0.003(2)
C2 0.022(2) 0.030(3) 0.044(3) 0.000(2) 0.012(2) 0.003(2)
C3 0.027(2) 0.039(3) 0.036(3) 0.005(2) 0.002(2) -0.003(2)
C4 0.031(2) 0.032(3) 0.034(3) 0.009(2) 0.005(2) 0.002(2)
C5 0.020(2) 0.028(2) 0.034(3) 0.0044(19) 0.0097(18) 0.0030(18)
C6 0.033(2) 0.025(2) 0.030(2) 0.0064(19) 0.011(2) 0.005(2)
C7 0.036(3) 0.020(2) 0.046(3) 0.005(2) 0.014(2) 0.004(2)
S8 0.0299(6) 0.0257(6) 0.0362(7) 0.0035(5) 0.0101(5) -0.0004(5)
O8B 0.044(2) 0.040(2) 0.0316(19) 0.0006(15) 0.0082(15) -0.0030(16)
O8A 0.0326(18) 0.0231(17) 0.054(2) 0.0030(15) 0.0184(16) 0.0032(14)
N9 0.026(2) 0.028(2) 0.039(2) 0.0063(17) 0.0101(17) 0.0010(16)
O10 0.0344(19) 0.034(2) 0.055(2) 0.0136(17) 0.0093(16) 0.0083(16)
C10 0.028(2) 0.029(2) 0.030(2) 0.003(2) 0.0038(19) 0.002(2)
C11 0.021(2) 0.034(3) 0.042(3) 0.009(2) 0.002(2) 0.0022(19)
C12 0.072(4) 0.040(3) 0.070(4) 0.009(3) 0.022(4) 0.016(3)
C13 0.052(4) 0.069(5) 0.085(5) 0.030(4) -0.017(4) -0.007(3)
C14 0.027(2) 0.030(3) 0.049(3) 0.011(2) 0.014(2) 0.003(2)
C15 0.028(2) 0.025(2) 0.036(3) 0.009(2) 0.0050(19) 0.0013(19)
Br16 0.0287(3) 0.0259(3) 0.0438(3) 0.0041(2) 0.00237(19) 0.00179(19)
C16 0.038(3) 0.042(3) 0.061(4) 0.004(3) 0.007(3) 0.000(3)
C17 0.030(3) 0.032(3) 0.060(4) 0.022(3) -0.001(2) -0.002(2)
C18 0.060(4) 0.040(3) 0.038(3) 0.009(2) 0.018(3) 0.013(3)
C19 0.052(3) 0.034(3) 0.057(4) 0.002(3) -0.016(3) -0.012(3)
C20 0.028(3) 0.055(4) 0.054(4) 0.017(3) 0.000(2) -0.008(2)
C21 0.049(3) 0.054(4) 0.038(3) 0.007(3) 0.012(3) 0.011(3)
C22 0.054(3) 0.036(3) 0.046(3) 0.004(2) -0.013(3) -0.005(3)

loop_
_atom_type_symbol
_atom_type_description
_atom_type_scat_dispersion_real
_atom_type_scat_dispersion_imag
_atom_type_scat_source
C C 0.0033 0.0016 'International Tables Vol C Tables 4.2.6.8 and 6.1.1.4'
H H 0.0000 0.0000 'International Tables Vol C Tables 4.2.6.8 and 6.1.1.4'
N N 0.0061 0.0033 'International Tables Vol C Tables 4.2.6.8 and 6.1.1.4'
O O 0.0106 0.0060 'International Tables Vol C Tables 4.2.6.8 and 6.1.1.4'
S S 0.1246 0.1234 'International Tables Vol C Tables 4.2.6.8 and 6.1.1.4'
Br Br -0.2901 2.4595 'International Tables Vol C Tables 4.2.6.8 and 6.1.1.4'

loop_
_geom_angle_atom_site_label_1
_geom_angle_atom_site_label_2
_geom_angle_atom_site_label_3
_geom_angle
C2 C1 H1A 109.5
C2 C1 H1B 109.5
H1A C1 H1B 109.5
C2 C1 H1C 109.5
H1A C1 H1C 109.5
H1B C1 H1C 109.5
C7 C2 C3 118.6(5)
C7 C2 C1 120.5(5)
C3 C2 C1 120.9(5)
C4 C3 C2 121.1(5)
C4 C3 H3A 119.5
C2 C3 H3A 119.5
C3 C4 C5 118.9(4)
C3 C4 H4A 120.6
C5 C4 H4A 120.6
C6 C5 C4 121.1(5)
C6 C5 S8 119.4(4)
C4 C5 S8 119.2(4)
C5 C6 C7 118.8(5)
C5 C6 H6A 120.6
C7 C6 H6A 120.6
C2 C7 C6 121.5(4)
C2 C7 H7A 119.3
C6 C7 H7A 119.3
O8B S8 O8A 119.5(2)
O8B S8 N9 108.0(2)
O8A S8 N9 104.3(2)
O8B S8 C5 108.9(2)
O8A S8 C5 108.7(2)
N9 S8 C5 106.8(2)
C10 N9 C15 113.5(4)
C10 N9 S8 123.9(3)
C15 N9 S8 122.6(3)
O10 C10 N9 125.2(4)
O10 C10 C11 126.8(4)
N9 C10 C11 108.0(4)
C13 C11 C14 119.4(5)
C13 C11 C10 111.3(4)
C14 C11 C10 104.9(4)
C13 C11 C12 108.7(5)
C14 C11 C12 109.3(4)
C10 C11 C12 101.8(4)
C11 C12 H12A 109.5
C11 C12 H12B 109.5
H12A C12 H12B 109.5
C11 C12 H12C 109.5
H12A C12 H12C 109.5
H12B C12 H12C 109.5
C11 C13 H13A 109.5
C11 C13 H13B 109.5
H13A C13 H13B 109.5
C11 C13 H13C 109.5
H13A C13 H13C 109.5
H13B C13 H13C 109.5
C16 C14 C11 120.0(4)
C16 C14 C15 116.2(4)
C11 C14 C15 107.3(4)
C16 C14 H14A 103.7
C11 C14 H14A 103.7
C15 C14 H14A 103.7
N9 C15 C14 103.5(4)
N9 C15 H15A 111.1
C14 C15 H15A 111.1
N9 C15 H15B 111.1
C14 C15 H15B 111.1
H15A C15 H15B 109.0
C14 C16 C17 114.8(5)
C14 C16 Br16 111.2(4)
C17 C16 Br16 107.7(4)
C14 C16 H16A 107.6
C17 C16 H16A 107.6
Br16 C16 H16A 107.6
C22 C17 C18 119.3(5)
C22 C17 C16 114.5(5)
C18 C17 C16 126.3(6)
C17 C18 C19 120.3(5)
C17 C18 H18A 119.9
C19 C18 H18A 119.9
C18 C19 C20 119.7(5)
C18 C19 H19A 120.2
C20 C19 H19A 120.2
C21 C20 C19 119.9(5)
C21 C20 H20A 120.1
C19 C20 H20A 120.1
C20 C21 C22 121.3(6)
C20 C21 H21A 119.3
C22 C21 H21A 119.3
C17 C22 C21 119.5(5)
C17 C22 H22A 120.2
C21 C22 H22A 120.2

loop_
_geom_bond_atom_site_label_1
_geom_bond_atom_site_label_2
_geom_bond_distance
C1 C2 1.500(7)
C1 H1A 0.9800
C1 H1B 0.9800
C1 H1C 0.9800
C2 C7 1.377(7)
C2 C3 1.385(7)
C3 C4 1.384(7)
C3 H3A 0.9500
C4 C5 1.384(7)
C4 H4A 0.9500
C5 C6 1.377(6)
C5 S8 1.748(5)
C6 C7 1.384(7)
C6 H6A 0.9500
C7 H7A 0.9500
S8 O8B 1.433(4)
S8 O8A 1.433(3)
S8 N9 1.662(4)
N9 C10 1.386(6)
N9 C15 1.471(6)
O10 C10 1.202(6)
C10 C11 1.528(7)
C11 C13 1.480(8)
C11 C14 1.517(7)
C11 C12 1.614(8)
C12 H12A 0.9800
C12 H12B 0.9800
C12 H12C 0.9800
C13 H13A 0.9800
C13 H13B 0.9800
C13 H13C 0.9800
C14 C16 1.473(8)
C14 C15 1.524(6)
C14 H14A 1.0000
C15 H15A 0.9900
C15 H15B 0.9900
Br16 C16 1.987(6)
C16 C17 1.529(7)
C16 H16A 1.0000
C17 C22 1.368(8)
C17 C18 1.378(8)
C18 C19 1.378(8)
C18 H18A 0.9500
C19 C20 1.381(9)
C19 H19A 0.9500
C20 C21 1.330(8)
C20 H20A 0.9500
C21 C22 1.390(8)
C21 H21A 0.9500
C22 H22A 0.9500
